data_2215413
loop_
_publ_author_name
'Islam Ullah Khan'
'Muhammad Mufakkar'
'Saeed Ahmad'
'Hoong-Kun Fun'
'Suchada Chantrapromma'

_publ_section_title
;
 Tris(<i>N</i>,<i>N</i>'-dibutylthiourea-<i>{\k</i>S})iodidocopper(I)
 0.6-hydrate
;
_journal_coeditor_code CI2443
_journal_issue 10
_journal_name_full 'Acta Crystallographica Section E'
_journal_page_first m2550
_journal_page_last m2551
_journal_paper_doi 10.1107/S1600536807044649
_journal_volume 63
_journal_year 2007
_chemical_formula_iupac '[Cu (C9 H20 N2 S)3 I], 0.6 (H2 O)'
_chemical_formula_moiety 'C27 H60 Cu I N6 S3, 0.6 (H2 O)'
_chemical_formula_sum 'C27 H61.2 Cu I N6 O0.6 S3'
_chemical_formula_weight 766.24
_chemical_name_common
;
Iodotris(<i>N</i>-butylthiourea-<i>\kS</i>) copper(I) 0.6-hydrate
;
_chemical_name_systematic
;Iodidotris(<i>N</i>,<i>N</i>'-dibutylthiourea-<i>\kS</i>)copper(I)
 0.6-hydrate
;
_space_group_IT_number 147
_symmetry_cell_setting trigonal
_symmetry_space_group_name_Hall '-P 3'
_symmetry_space_group_name_H-M 'P -3'
_atom_sites_solution_hydrogens geom
_atom_sites_solution_primary direct
_atom_sites_solution_secondary difmap
_audit_creation_method SHELXL-97
_cell_angle_alpha 90.00
_cell_angle_beta 90.00
_cell_angle_gamma 120.00
_cell_formula_units_Z 2
_cell_length_a 13.5514(3)
_cell_length_b 13.5514(3)
_cell_length_c 11.4588(6)
_cell_measurement_reflns_used 3632
_cell_measurement_temperature 100.00(10)
_cell_measurement_theta_max 30.41
_cell_measurement_theta_min 1.74
_cell_volume 1822.38(11)
_computing_cell_refinement 'APEX2 (Bruker, 2005)'
_computing_data_collection 'APEX2 (Bruker, 2005)'
_computing_data_reduction 'SAINT (Bruker, 2005)'
_computing_molecular_graphics 'SHELXTL (Sheldrick, 1998)'
_computing_publication_material
;
SHELXTL and PLATON (Spek, 2003)
;
_computing_structure_refinement 'SHELXTL (Sheldrick, 1998)'
_computing_structure_solution 'SHELXTL (Sheldrick, 1998)'
_diffrn_ambient_temperature 100.00(10)
_diffrn_detector_area_resol_mean 8.33
_diffrn_measured_fraction_theta_full 0.983
_diffrn_measured_fraction_theta_max 0.983
_diffrn_measurement_device_type
;
Bruker SMART APEXII CCD area-detector diffractometer
;
_diffrn_measurement_method '\w scans'
_diffrn_radiation_monochromator graphite
_diffrn_radiation_source 'fine-focus sealed tube'
_diffrn_radiation_type MoK\a
_diffrn_radiation_wavelength 0.71073
_diffrn_reflns_av_R_equivalents 0.0903
_diffrn_reflns_av_sigmaI/netI 0.0812
_diffrn_reflns_limit_h_max 18
_diffrn_reflns_limit_h_min -19
_diffrn_reflns_limit_k_max 18
_diffrn_reflns_limit_k_min -18
_diffrn_reflns_limit_l_max 15
_diffrn_reflns_limit_l_min -15
_diffrn_reflns_number 21130
_diffrn_reflns_theta_full 30.41
_diffrn_reflns_theta_max 30.41
_diffrn_reflns_theta_min 1.74
_diffrn_standards_number 0
_exptl_absorpt_coefficient_mu 1.645
_exptl_absorpt_correction_T_max 0.8514
_exptl_absorpt_correction_T_min 0.5075
_exptl_absorpt_correction_type multi-scan
_exptl_absorpt_process_details '(SADABS; Bruker, 2005)'
_exptl_crystal_colour Colourless
_exptl_crystal_density_diffrn 1.396
_exptl_crystal_density_method 'not measured'
_exptl_crystal_description Plate
_exptl_crystal_F_000 800
_exptl_crystal_size_max 0.48
_exptl_crystal_size_mid 0.27
_exptl_crystal_size_min 0.10
_refine_diff_density_max 2.543
_refine_diff_density_min -1.134
_refine_ls_extinction_method none
_refine_ls_goodness_of_fit_ref 1.053
_refine_ls_hydrogen_treatment constr
_refine_ls_matrix_type full
_refine_ls_number_parameters 120
_refine_ls_number_reflns 3632
_refine_ls_number_restraints 0
_refine_ls_restrained_S_all 1.053
_refine_ls_R_factor_all 0.0972
_refine_ls_R_factor_gt 0.0616
_refine_ls_shift/su_max 0.001
_refine_ls_shift/su_mean <0.001
_refine_ls_structure_factor_coef Fsqd
_refine_ls_weighting_details 'calc w=1/[\s^2^(Fo^2^)+(0.0894P)^2^+1.4942P] where P=(Fo^2^+2Fc^2^)/3'
_refine_ls_weighting_scheme calc
_refine_ls_wR_factor_gt 0.1564
_refine_ls_wR_factor_ref 0.1734
_reflns_number_gt 2454
_reflns_number_total 3632
_reflns_threshold_expression I>2\s(I)
_cod_data_source_file ci2443.cif
_cod_data_source_block I
_cod_depositor_comments
;
The following automatic conversions were performed:
'_symmetry_cell_setting' value 'Trigonal' changed to 'trigonal' according
to '/home/saulius/struct/CIF-dictionaries/cif_core.dic' dictionary named
'cif_core.dic' version 2.4.1 from 2010-06-29.

Automatic conversion script
Id: cif_fix_enum 1527 2010-12-29 10:47:43Z saulius 

The following automatic conversions were performed:

'_symmetry_cell_setting' value 'Trigonal' changed to 'trigonal'
according to /home/saulius/struct/CIF-dictionaries/cif_core.dic
dictionary named 'cif_core.dic' version 2.4.1 from 2010-06-29.

Automatic conversion script
Id: cif_fix_values 1715 2011-07-08 13:25:40Z adriana 
;
_cod_original_formula_sum 'C27 H61.20 Cu I N6 O0.60 S3'
_cod_database_code 2215413
_cod_database_fobs_code 2215413

loop_
_symmetry_equiv_pos_as_xyz
'x, y, z'
'-y, x-y, z'
'-x+y, -x, z'
'-x, -y, -z'
'y, -x+y, -z'
'x-y, x, -z'

loop_
_atom_site_type_symbol
_atom_site_label
_atom_site_fract_x
_atom_site_fract_y
_atom_site_fract_z
_atom_site_U_iso_or_equiv
_atom_site_adp_type
_atom_site_calc_flag
_atom_site_refinement_flags
_atom_site_occupancy
I I1 0.6667 0.3333 0.71844(4) 0.02975(18) Uani d S 1
Cu Cu1 0.6667 0.3333 0.94753(8) 0.0274(2) Uani d S 1
S S1 0.70138(9) 0.50061(9) 1.04506(9) 0.0267(3) Uani d . 1
N N1 0.6251(4) 0.6474(3) 1.0253(3) 0.0312(9) Uani d . 1
H H1 0.6035 0.6851 0.9824 0.037 Uiso calc R 1
N N2 0.6362(4) 0.5666(3) 0.8559(3) 0.0317(9) Uani d . 1
H H2 0.6547 0.5227 0.8197 0.038 Uiso calc R 1
C C1 0.6508(4) 0.5764(4) 0.9706(4) 0.0247(9) Uani d . 1
C C2 0.6302(5) 0.6675(5) 1.1508(4) 0.0433(13) Uani d . 1
H H2A 0.6334 0.6061 1.1909 0.052 Uiso calc R 1
H H2B 0.5608 0.6659 1.1751 0.052 Uiso calc R 1
C C3 0.7295(5) 0.7776(5) 1.1870(5) 0.0484(14) Uani d . 1
H H3A 0.7337 0.8383 1.1386 0.058 Uiso calc R 1
H H3B 0.7990 0.7748 1.1755 0.058 Uiso calc R 1
C C4 0.7200(6) 0.8035(6) 1.3162(5) 0.0582(17) Uani d . 1
H H4A 0.6477 0.8005 1.3286 0.070 Uiso calc R 1
H H4B 0.7211 0.7454 1.3647 0.070 Uiso calc R 1
C C5 0.8158(7) 0.9192(7) 1.3530(6) 0.077(2) Uani d . 1
H H5A 0.8021 0.9356 1.4309 0.115 Uiso calc R 1
H H5B 0.8196 0.9763 1.3006 0.115 Uiso calc R 1
H H5C 0.8866 0.9192 1.3509 0.115 Uiso calc R 1
C C6 0.5907(5) 0.6256(4) 0.7868(4) 0.0337(11) Uani d . 1
H H6A 0.6413 0.7072 0.7937 0.040 Uiso calc R 1
H H6B 0.5170 0.6078 0.8179 0.040 Uiso calc R 1
C C7 0.5777(6) 0.5925(5) 0.6594(5) 0.0478(14) Uani d . 1
H H7A 0.5342 0.5101 0.6527 0.057 Uiso calc R 1
H H7B 0.6524 0.6182 0.6258 0.057 Uiso calc R 1
C C8 0.5178(7) 0.6442(5) 0.5911(5) 0.0553(16) Uani d . 1
H H8A 0.5101 0.6196 0.5105 0.066 Uiso calc R 1
H H8B 0.4417 0.6148 0.6226 0.066 Uiso calc R 1
C C9 0.5787(7) 0.7727(6) 0.5941(6) 0.071(2) Uani d . 1
H H9A 0.5432 0.7995 0.5401 0.106 Uiso calc R 1
H H9B 0.6571 0.8026 0.5728 0.106 Uiso calc R 1
H H9C 0.5746 0.7977 0.6714 0.106 Uiso calc R 1
O O1W 0.0000 0.0000 0.042(7) 0.31(4) Uani d SP 0.60

loop_
_atom_site_aniso_label
_atom_site_aniso_U_11
_atom_site_aniso_U_22
_atom_site_aniso_U_33
_atom_site_aniso_U_12
_atom_site_aniso_U_13
_atom_site_aniso_U_23
I1 0.0312(2) 0.0312(2) 0.0267(3) 0.01562(11) 0.000 0.000
Cu1 0.0270(3) 0.0270(3) 0.0283(5) 0.01350(17) 0.000 0.000
S1 0.0267(6) 0.0264(6) 0.0275(5) 0.0137(5) -0.0003(4) -0.0003(4)
N1 0.041(2) 0.033(2) 0.0266(19) 0.0237(19) -0.0042(16) -0.0031(16)
N2 0.044(2) 0.034(2) 0.0259(19) 0.026(2) 0.0012(17) -0.0026(16)
C1 0.020(2) 0.024(2) 0.028(2) 0.0097(17) 0.0004(16) 0.0002(17)
C2 0.060(4) 0.044(3) 0.035(3) 0.032(3) -0.011(2) -0.010(2)
C3 0.053(4) 0.043(3) 0.050(3) 0.025(3) -0.004(3) 0.003(3)
C4 0.066(4) 0.057(4) 0.042(3) 0.024(3) -0.006(3) -0.009(3)
C5 0.085(6) 0.075(5) 0.049(4) 0.024(4) -0.020(4) -0.022(4)
C6 0.047(3) 0.034(3) 0.027(2) 0.026(2) -0.001(2) 0.0024(19)
C7 0.073(4) 0.051(3) 0.035(3) 0.042(3) -0.004(3) -0.004(2)
C8 0.084(5) 0.057(4) 0.034(3) 0.042(4) -0.016(3) -0.005(3)
C9 0.095(6) 0.067(5) 0.058(4) 0.047(5) -0.003(4) 0.006(3)
O1W 0.30(3) 0.30(3) 0.32(13) 0.149(15) 0.000 0.000

loop_
_atom_type_symbol
_atom_type_description
_atom_type_scat_dispersion_real
_atom_type_scat_dispersion_imag
_atom_type_scat_source
C C 0.0033 0.0016 'International Tables Vol C Tables 4.2.6.8 and 6.1.1.4'
H H 0.0000 0.0000 'International Tables Vol C Tables 4.2.6.8 and 6.1.1.4'
N N 0.0061 0.0033 'International Tables Vol C Tables 4.2.6.8 and 6.1.1.4'
O O 0.0106 0.0060 'International Tables Vol C Tables 4.2.6.8 and 6.1.1.4'
S S 0.1246 0.1234 'International Tables Vol C Tables 4.2.6.8 and 6.1.1.4'
Cu Cu 0.3201 1.2651 'International Tables Vol C Tables 4.2.6.8 and 6.1.1.4'
I I -0.4742 1.8119 'International Tables Vol C Tables 4.2.6.8 and 6.1.1.4'

loop_
_geom_angle_atom_site_label_1
_geom_angle_atom_site_label_2
_geom_angle_atom_site_label_3
_geom_angle_site_symmetry_1
_geom_angle_site_symmetry_3
_geom_angle
_geom_angle_publ_flag
S1 Cu1 S1 . 3_665 99.32(4) y
S1 Cu1 S1 . 2_655 99.32(4) ?
S1 Cu1 S1 3_665 2_655 99.32(4) ?
S1 Cu1 I1 . . 118.34(3) y
S1 Cu1 I1 3_665 . 118.34(3) ?
S1 Cu1 I1 2_655 . 118.34(3) ?
C1 S1 Cu1 . . 113.09(15) ?
C1 N1 C2 . . 126.5(4) ?
C1 N1 H1 . . 116.8 ?
C2 N1 H1 . . 116.8 ?
C1 N2 C6 . . 124.4(4) ?
C1 N2 H2 . . 117.8 ?
C6 N2 H2 . . 117.8 ?
N2 C1 N1 . . 117.3(4) ?
N2 C1 S1 . . 121.1(3) ?
N1 C1 S1 . . 121.6(3) ?
N1 C2 C3 . . 113.4(5) ?
N1 C2 H2A . . 108.9 ?
C3 C2 H2A . . 108.9 ?
N1 C2 H2B . . 108.9 ?
C3 C2 H2B . . 108.9 ?
H2A C2 H2B . . 107.7 ?
C2 C3 C4 . . 111.1(5) ?
C2 C3 H3A . . 109.4 ?
C4 C3 H3A . . 109.4 ?
C2 C3 H3B . . 109.4 ?
C4 C3 H3B . . 109.4 ?
H3A C3 H3B . . 108.0 ?
C5 C4 C3 . . 112.2(6) ?
C5 C4 H4A . . 109.2 ?
C3 C4 H4A . . 109.2 ?
C5 C4 H4B . . 109.2 ?
C3 C4 H4B . . 109.2 ?
H4A C4 H4B . . 107.9 ?
C4 C5 H5A . . 109.5 ?
C4 C5 H5B . . 109.5 ?
H5A C5 H5B . . 109.5 ?
C4 C5 H5C . . 109.5 ?
H5A C5 H5C . . 109.5 ?
H5B C5 H5C . . 109.5 ?
N2 C6 C7 . . 112.2(4) ?
N2 C6 H6A . . 109.2 ?
C7 C6 H6A . . 109.2 ?
N2 C6 H6B . . 109.2 ?
C7 C6 H6B . . 109.2 ?
H6A C6 H6B . . 107.9 ?
C6 C7 C8 . . 111.6(5) ?
C6 C7 H7A . . 109.3 ?
C8 C7 H7A . . 109.3 ?
C6 C7 H7B . . 109.3 ?
C8 C7 H7B . . 109.3 ?
H7A C7 H7B . . 108.0 ?
C9 C8 C7 . . 114.1(6) ?
C9 C8 H8A . . 108.7 ?
C7 C8 H8A . . 108.7 ?
C9 C8 H8B . . 108.7 ?
C7 C8 H8B . . 108.7 ?
H8A C8 H8B . . 107.6 ?
C8 C9 H9A . . 109.5 ?
C8 C9 H9B . . 109.5 ?
H9A C9 H9B . . 109.5 ?
C8 C9 H9C . . 109.5 ?
H9A C9 H9C . . 109.5 ?
H9B C9 H9C . . 109.5 ?

loop_
_geom_bond_atom_site_label_1
_geom_bond_atom_site_label_2
_geom_bond_site_symmetry_2
_geom_bond_distance
_geom_bond_publ_flag
I1 Cu1 . 2.6251(10) y
Cu1 S1 . 2.3543(12) y
Cu1 S1 3_665 2.3543(12) ?
Cu1 S1 2_655 2.3543(12) ?
S1 C1 . 1.720(4) ?
N1 C1 . 1.331(5) ?
N1 C2 . 1.460(6) ?
N1 H1 . 0.86 ?
N2 C1 . 1.326(6) ?
N2 C6 . 1.462(6) ?
N2 H2 . 0.86 ?
C2 C3 . 1.484(8) ?
C2 H2A . 0.97 ?
C2 H2B . 0.97 ?
C3 C4 . 1.543(8) ?
C3 H3A . 0.97 ?
C3 H3B . 0.97 ?
C4 C5 . 1.512(9) ?
C4 H4A . 0.97 ?
C4 H4B . 0.97 ?
C5 H5A . 0.96 ?
C5 H5B . 0.96 ?
C5 H5C . 0.96 ?
C6 C7 . 1.513(7) ?
C6 H6A . 0.97 ?
C6 H6B . 0.97 ?
C7 C8 . 1.527(8) ?
C7 H7A . 0.97 ?
C7 H7B . 0.97 ?
C8 C9 . 1.509(9) ?
C8 H8A . 0.97 ?
C8 H8B . 0.97 ?
C9 H9A . 0.96 ?
C9 H9B . 0.96 ?
C9 H9C . 0.96 ?

loop_
_geom_hbond_atom_site_label_D
_geom_hbond_atom_site_label_H
_geom_hbond_atom_site_label_A
_geom_hbond_site_symmetry_A
_geom_hbond_distance_DH
_geom_hbond_distance_HA
_geom_hbond_distance_DA
_geom_hbond_angle_DHA
_geom_hbond_publ_flag
N1 H1 S1 5_567 0.86 2.57 3.347(5) 151 y
N2 H2 I1 1_555 0.86 2.89 3.735(4) 167 y
C2 H2A S1 1_555 0.97 2.65 3.114(7) 110 y

loop_
_geom_torsion_atom_site_label_1
_geom_torsion_atom_site_label_2
_geom_torsion_atom_site_label_3
_geom_torsion_atom_site_label_4
_geom_torsion_site_symmetry_1
_geom_torsion
S1 Cu1 S1 C1 3_665 162.01(17)
S1 Cu1 S1 C1 2_655 -96.85(17)
I1 Cu1 S1 C1 . 32.58(17)
C6 N2 C1 N1 . -2.0(7)
C6 N2 C1 S1 . 178.3(4)
C2 N1 C1 N2 . 177.3(5)
C2 N1 C1 S1 . -3.0(7)
Cu1 S1 C1 N2 . -24.4(4)
Cu1 S1 C1 N1 . 155.8(3)
C1 N1 C2 C3 . 104.8(6)
N1 C2 C3 C4 . 170.6(5)
C2 C3 C4 C5 . -175.9(6)
C1 N2 C6 C7 . -176.8(5)
N2 C6 C7 C8 . 173.5(5)
C6 C7 C8 C9 . 59.6(8)
